data_4128139
loop_
_publ_author_name
'L\'opez-Cabrelles, Javier'
'Romero, Jorge'
'Abell\'an, Gonzalo'
'Gim\'enez-Marqu\'es, M\'onica'
'Palomino, Miguel'
'Valencia, Susana'
'Rey, Fernando'
'M\'inguez Espallargas, Guillermo'

_publ_section_title
;
 Solvent-Free Synthesis of ZIFs: A Route toward the Elusive Fe(II)
 Analogue of ZIF-8.
;
_journal_issue 17
_journal_name_full 'Journal of the American Chemical Society'
_journal_page_first 7173
_journal_page_last 7180
_journal_paper_doi 10.1021/jacs.9b02686
_journal_volume 141
_journal_year 2019
_chemical_formula_moiety '0.33(C30 H42 Fe3 N12)'
_chemical_formula_sum 'C10 H14 Fe N4'
_chemical_formula_weight 246.10
_space_group_crystal_system trigonal
_space_group_IT_number 152
_space_group_name_Hall 'P 31 2"'
_space_group_name_H-M_alt 'P 31 2 1'
_symmetry_space_group_name_Hall 'P 31 2"'
_symmetry_space_group_name_H-M 'P 31 2 1'
_atom_sites_solution_hydrogens geom
_atom_sites_solution_primary dual
_audit_creation_date 2019-02-18
_audit_creation_method
;
Olex2 1.2
(compiled 2018.05.29 svn.r3510 for OlexSys, GUI svn.r5506)
;
_cell_angle_alpha 90
_cell_angle_beta 90
_cell_angle_gamma 120
_cell_formula_units_Z 3
_cell_length_a 8.4206(2)
_cell_length_b 8.4206(2)
_cell_length_c 13.1696(3)
_cell_measurement_reflns_used 2004
_cell_measurement_temperature 120(2)
_cell_measurement_theta_max 27.6380
_cell_measurement_theta_min 4.1610
_cell_volume 808.70(3)
_computing_cell_refinement 'CrysAlisPro 1.171.39.46 (Rigaku OD, 2018)'
_computing_data_collection 'CrysAlisPro 1.171.39.46 (Rigaku OD, 2018)'
_computing_data_reduction 'CrysAlisPro 1.171.39.46 (Rigaku OD, 2018)'
_computing_molecular_graphics 'Olex2 (Dolomanov et al., 2009)'
_computing_publication_material 'Olex2 (Dolomanov et al., 2009)'
_computing_structure_refinement 'ShelXL (Sheldrick, 2015)'
_computing_structure_solution 'ShelXT (Sheldrick, 2015)'
_diffrn_ambient_environment N~2~
_diffrn_ambient_temperature 120(2)
_diffrn_detector 'CCD plate'
_diffrn_detector_area_resol_mean 16.0267
_diffrn_detector_type Sapphire3
_diffrn_measured_fraction_theta_full 0.995
_diffrn_measured_fraction_theta_max 0.922
_diffrn_measurement_details
;
List of Runs (angles in degrees, time in seconds):

  # Type    Start    End  Width  t~exp~   \w     \q     \k     \f   Frames
--------------------------------------------------------------------------
  1  \w    -34.00  45.00   1.00   20.00    --  -15.04  77.00-150.00   79
  2  \w     -5.00  28.00   1.00   20.00    --   15.83  77.00-150.00   33
  3  \w    -11.00  86.00   1.00   20.00    --   15.83  77.00  90.00   97
;
_diffrn_measurement_device 'four-circle diffractometer'
_diffrn_measurement_device_type 'SuperNova, Single source at offset/far, Sapphire3'
_diffrn_measurement_method '\w scans'
_diffrn_orient_matrix_type 'CrysAlisPro convention (1999,Acta A55,543-557)'
_diffrn_orient_matrix_UB_11 -0.0304430000
_diffrn_orient_matrix_UB_12 0.0016664000
_diffrn_orient_matrix_UB_13 0.0499971000
_diffrn_orient_matrix_UB_21 0.0017777000
_diffrn_orient_matrix_UB_22 0.0833512000
_diffrn_orient_matrix_UB_23 -0.0111172000
_diffrn_orient_matrix_UB_31 -0.0922938000
_diffrn_orient_matrix_UB_32 -0.0502800000
_diffrn_orient_matrix_UB_33 -0.0166876000
_diffrn_radiation_monochromator mirror
_diffrn_radiation_probe x-ray
_diffrn_radiation_type MoK\a
_diffrn_radiation_wavelength 0.71073
_diffrn_reflns_av_R_equivalents 0.0316
_diffrn_reflns_av_unetI/netI 0.0408
_diffrn_reflns_Laue_measured_fraction_full 0.995
_diffrn_reflns_Laue_measured_fraction_max 0.922
_diffrn_reflns_limit_h_max 10
_diffrn_reflns_limit_h_min -5
_diffrn_reflns_limit_k_max 6
_diffrn_reflns_limit_k_min -11
_diffrn_reflns_limit_l_max 17
_diffrn_reflns_limit_l_min -17
_diffrn_reflns_number 3392
_diffrn_reflns_point_group_measured_fraction_full 0.996
_diffrn_reflns_point_group_measured_fraction_max 0.871
_diffrn_reflns_theta_full 25.242
_diffrn_reflns_theta_max 27.872
_diffrn_reflns_theta_min 4.170
_diffrn_source 'micro-focus sealed X-ray tube'
_diffrn_source_type 'SuperNova (Mo) X-ray Source'
_exptl_absorpt_coefficient_mu 1.370
_exptl_absorpt_correction_T_max 1.00000
_exptl_absorpt_correction_T_min 0.88549
_exptl_absorpt_correction_type multi-scan
_exptl_absorpt_process_details
;
CrysAlisPro 1.171.39.46 (Rigaku Oxford Diffraction, 2018)
Empirical absorption correction using spherical harmonics,
 implemented in SCALE3 ABSPACK scaling algorithm.
;
_exptl_crystal_colour colourless
_exptl_crystal_colour_primary colourless
_exptl_crystal_density_diffrn 1.516
_exptl_crystal_description block
_exptl_crystal_F_000 384
_exptl_crystal_size_max 0.13
_exptl_crystal_size_mid 0.13
_exptl_crystal_size_min 0.09
_refine_diff_density_max 0.319
_refine_diff_density_min -0.277
_refine_diff_density_rms 0.061
_refine_ls_abs_structure_details
;
 Flack x determined using 385 quotients [(I+)-(I-)]/[(I+)+(I-)]
 (Parsons, Flack and Wagner, Acta Cryst. B69 (2013) 249-259).
;
_refine_ls_abs_structure_Flack 0.020(16)
_refine_ls_extinction_method none
_refine_ls_goodness_of_fit_ref 1.109
_refine_ls_hydrogen_treatment constr
_refine_ls_matrix_type full
_refine_ls_number_parameters 70
_refine_ls_number_reflns 1123
_refine_ls_number_restraints 0
_refine_ls_restrained_S_all 1.109
_refine_ls_R_factor_all 0.0299
_refine_ls_R_factor_gt 0.0266
_refine_ls_shift/su_max 0.000
_refine_ls_shift/su_mean 0.000
_refine_ls_structure_factor_coef Fsqd
_refine_ls_weighting_details 'w=1/[\s^2^(Fo^2^)+(0.0130P)^2^+0.2258P] where P=(Fo^2^+2Fc^2^)/3'
_refine_ls_weighting_scheme calc
_refine_ls_wR_factor_gt 0.0493
_refine_ls_wR_factor_ref 0.0513
_reflns_Friedel_coverage 0.584
_reflns_Friedel_fraction_full 0.997
_reflns_Friedel_fraction_max 0.795
_reflns_number_gt 1062
_reflns_number_total 1123
_reflns_threshold_expression 'I > 2\s(I)'
_cod_data_source_file ja9b02686_si_003.cif
_cod_data_source_block MUV-6
_cod_original_cell_volume 808.70(4)
_cod_database_code 4128139
_shelx_shelxl_version_number 2016/6
_shelx_space_group_comment
;
The symmetry employed for this shelxl refinement is uniquely defined
by the following loop, which should always be used as a source of
symmetry information in preference to the above space-group names.
They are only intended as comments.
;
_shelx_estimated_absorpt_t_max 0.887
_shelx_estimated_absorpt_t_min 0.842
_reflns_odcompleteness_completeness 99.15
_reflns_odcompleteness_iscentric 1
_reflns_odcompleteness_theta 24.97
_olex2_refinement_description
;
1. Fixed Uiso
 At 1.2 times of:
  All C(H) groups, All C(H,H) groups
 At 1.5 times of:
  All C(H,H,H) groups
2.a Secondary CH2 refined with riding coordinates:
 C008(H00D,H00E)
2.b Aromatic/amide H refined with riding coordinates:
 C004(H004), C006(H006)
2.c Idealised Me refined as rotating group:
 C007(H00A,H00B,H00C)
;
_olex2_date_sample_data_collection 2018-10-29
_olex2_submission_special_instructions 'No special instructions were received'
_oxdiff_exptl_absorpt_empirical_details
;
Empirical correction (ABSPACK) includes:
- Absorption correction using spherical harmonics
- Frame scaling
;
_oxdiff_exptl_absorpt_empirical_full_max 1.114
_oxdiff_exptl_absorpt_empirical_full_min 0.890

loop_
_space_group_symop_operation_xyz
'x, y, z'
'-y, x-y, z+1/3'
'-x+y, -x, z+2/3'
'y, x, -z'
'x-y, -y, -z+2/3'
'-x, -x+y, -z+1/3'

loop_
_atom_site_label
_atom_site_type_symbol
_atom_site_fract_x
_atom_site_fract_y
_atom_site_fract_z
_atom_site_U_iso_or_equiv
_atom_site_adp_type
_atom_site_occupancy
_atom_site_site_symmetry_order
_atom_site_calc_flag
_atom_site_refinement_flags_posn
_atom_site_refinement_flags_adp
_atom_site_refinement_flags_occupancy
Fe01 Fe 1.000000 0.47403(7) 0.666667 0.01062(16) Uani 1 2 d S T P
N002 N 0.8380(3) 0.2465(3) 0.58093(15) 0.0124(6) Uani 1 1 d . . .
N003 N 0.6656(3) 0.0930(4) 0.44656(15) 0.0127(5) Uani 1 1 d . . .
C004 C 0.8969(4) 0.1306(4) 0.54540(19) 0.0140(6) Uani 1 1 d . . .
H004 H 0.994783 0.118476 0.572674 0.017 Uiso 1 1 calc R . .
C005 C 0.6978(4) 0.2178(4) 0.5192(2) 0.0125(6) Uani 1 1 d . . .
C006 C 0.7907(5) 0.0365(4) 0.46449(19) 0.0152(6) Uani 1 1 d . . .
H006 H 0.801297 -0.053675 0.426511 0.018 Uiso 1 1 calc R . .
C007 C 0.4577(5) 0.2387(5) 0.6245(2) 0.0281(9) Uani 1 1 d . . .
H00A H 0.384363 0.104605 0.621630 0.042 Uiso 1 1 calc GR . .
H00B H 0.376202 0.290414 0.623761 0.042 Uiso 1 1 calc GR . .
H00C H 0.530686 0.275794 0.686998 0.042 Uiso 1 1 calc GR . .
C008 C 0.5858(4) 0.3094(4) 0.5325(2) 0.0177(7) Uani 1 1 d . . .
H00D H 0.511635 0.289690 0.470549 0.021 Uiso 1 1 calc R . .
H00E H 0.669475 0.443038 0.540136 0.021 Uiso 1 1 calc R . .

loop_
_atom_site_aniso_label
_atom_site_aniso_U_11
_atom_site_aniso_U_22
_atom_site_aniso_U_33
_atom_site_aniso_U_23
_atom_site_aniso_U_13
_atom_site_aniso_U_12
Fe01 0.0119(3) 0.0120(2) 0.0080(2) 0.00001(13) 0.0000(3) 0.00594(17)
N002 0.0131(14) 0.0134(13) 0.0101(11) -0.0008(10) -0.0012(10) 0.0062(11)
N003 0.0125(12) 0.0128(14) 0.0117(11) -0.0022(11) -0.0008(9) 0.0055(12)
C004 0.0162(16) 0.0154(17) 0.0135(14) 0.0000(13) -0.0012(13) 0.0102(14)
C005 0.0128(17) 0.0114(16) 0.0125(15) 0.0021(13) 0.0002(12) 0.0054(13)
C006 0.0200(18) 0.0146(15) 0.0150(13) -0.0031(12) -0.0021(14) 0.0116(16)
C007 0.0252(19) 0.047(2) 0.0215(17) -0.0031(16) 0.0002(14) 0.0248(19)
C008 0.0181(17) 0.0212(18) 0.0165(14) -0.0043(13) -0.0034(13) 0.0118(14)

loop_
_atom_type_symbol
_atom_type_description
_atom_type_scat_dispersion_real
_atom_type_scat_dispersion_imag
_atom_type_scat_source
C C 0.0033 0.0016 'International Tables Vol C Tables 4.2.6.8 and 6.1.1.4'
H H 0.0000 0.0000 'International Tables Vol C Tables 4.2.6.8 and 6.1.1.4'
Fe Fe 0.3463 0.8444 'International Tables Vol C Tables 4.2.6.8 and 6.1.1.4'
N N 0.0061 0.0033 'International Tables Vol C Tables 4.2.6.8 and 6.1.1.4'

loop_
_geom_angle_atom_site_label_1
_geom_angle_atom_site_label_2
_geom_angle_atom_site_label_3
_geom_angle
_geom_angle_site_symmetry_1
_geom_angle_site_symmetry_3
N002 Fe01 N002 105.90(13) 6_766 .
N003 Fe01 N002 98.59(9) 4_656 .
N003 Fe01 N002 98.59(8) 2_655 6_766
N003 Fe01 N002 124.83(10) 2_655 .
N003 Fe01 N002 124.83(10) 4_656 6_766
N003 Fe01 N003 106.57(13) 2_655 4_656
C004 N002 Fe01 122.8(2) . .
C005 N002 Fe01 127.8(2) . .
C005 N002 C004 105.1(2) . .
C005 N003 Fe01 129.1(2) . 3_664
C005 N003 C006 105.0(2) . .
C006 N003 Fe01 125.94(19) . 3_664
N002 C004 H004 125.9 . .
C006 C004 N002 108.2(3) . .
C006 C004 H004 125.9 . .
N002 C005 C008 123.8(3) . .
N003 C005 N002 112.6(3) . .
N003 C005 C008 123.6(3) . .
N003 C006 H006 125.5 . .
C004 C006 N003 109.1(3) . .
C004 C006 H006 125.5 . .
H00A C007 H00B 109.5 . .
H00A C007 H00C 109.5 . .
H00B C007 H00C 109.5 . .
C008 C007 H00A 109.5 . .
C008 C007 H00B 109.5 . .
C008 C007 H00C 109.5 . .
C005 C008 C007 113.3(3) . .
C005 C008 H00D 108.9 . .
C005 C008 H00E 108.9 . .
C007 C008 H00D 108.9 . .
C007 C008 H00E 108.9 . .
H00D C008 H00E 107.7 . .

loop_
_geom_bond_atom_site_label_1
_geom_bond_atom_site_label_2
_geom_bond_distance
_geom_bond_site_symmetry_2
Fe01 N002 2.048(2) .
Fe01 N002 2.048(2) 6_766
Fe01 N003 2.044(2) 4_656
Fe01 N003 2.044(2) 2_655
N002 C004 1.379(3) .
N002 C005 1.352(4) .
N003 C005 1.344(4) .
N003 C006 1.376(4) .
C004 H004 0.9500 .
C004 C006 1.362(4) .
C005 C008 1.497(4) .
C006 H006 0.9500 .
C007 H00A 0.9800 .
C007 H00B 0.9800 .
C007 H00C 0.9800 .
C007 C008 1.531(4) .
C008 H00D 0.9900 .
C008 H00E 0.9900 .
